data_4316458
loop_
_publ_author_name
'Olivier B\'enaud'
'Jean-Claude Berthet'
'Pierre Thu\'ery'
'Michel Ephritikhine'

_publ_section_title
;
 The Bis Metallacyclic Anion [U(N{SiMe3}2)(CH2SiMe2N{SiMe3})2]-
;
_journal_name_full 'Inorganic Chemistry'
_journal_page_first 8117
_journal_page_last 8130
_journal_paper_doi 10.1021/ic1012044
_journal_volume 49
_journal_year 2010
_chemical_formula_sum 'C28 H72 N3 Na O5 Si6 U'
_chemical_formula_weight 960.45
_space_group_IT_number 19
_symmetry_cell_setting orthorhombic
_symmetry_space_group_name_Hall 'P 2ac 2ab'
_symmetry_space_group_name_H-M 'P 21 21 21'
_atom_sites_solution_hydrogens geom
_atom_sites_solution_primary direct
_atom_sites_solution_secondary difmap
_audit_creation_method SHELXL-97
_cell_angle_alpha 90.00
_cell_angle_beta 90.00
_cell_angle_gamma 90.00
_cell_formula_units_Z 4
_cell_length_a 12.0093(5)
_cell_length_b 18.4274(13)
_cell_length_c 20.8751(17)
_cell_measurement_reflns_used 98017
_cell_measurement_temperature 150(2)
_cell_measurement_theta_max 25.68
_cell_measurement_theta_min 2.95
_cell_volume 4619.7(5)
_computing_cell_refinement 'HKL2000 (Otwinowski & Minor, 1997)'
_computing_data_collection 'COLLECT (Nonius, 1998)'
_computing_data_reduction 'HKL2000 (Otwinowski & Minor, 1997)'
_computing_molecular_graphics 'SHELXTL (Sheldrick, 2008)'
_computing_publication_material 'SHELXTL (Sheldrick, 2008); PLATON (Spek, 2003)'
_computing_structure_refinement 'SHELXL-97 (Sheldrick, 2008)'
_computing_structure_solution 'SHELXS-97 (Sheldrick, 2008)'
_diffrn_ambient_temperature 150(2)
_diffrn_measured_fraction_theta_full 0.995
_diffrn_measured_fraction_theta_max 0.995
_diffrn_measurement_device_type 'Nonius Kappa-CCD area-detector diffractometer'
_diffrn_measurement_method 'two \f and two \w scans with 2\% steps (298 frames)'
_diffrn_radiation_monochromator graphite
_diffrn_radiation_source 'fine-focus sealed tube'
_diffrn_radiation_type MoK\a
_diffrn_radiation_wavelength 0.71073
_diffrn_reflns_av_R_equivalents 0.0372
_diffrn_reflns_av_sigmaI/netI 0.0597
_diffrn_reflns_limit_h_max 14
_diffrn_reflns_limit_h_min -14
_diffrn_reflns_limit_k_max 22
_diffrn_reflns_limit_k_min -22
_diffrn_reflns_limit_l_max 25
_diffrn_reflns_limit_l_min -25
_diffrn_reflns_number 98017
_diffrn_reflns_theta_full 25.68
_diffrn_reflns_theta_max 25.68
_diffrn_reflns_theta_min 2.95
_diffrn_standards_decay_% 0
_diffrn_standards_interval_time 0
_diffrn_standards_number 0
_exptl_absorpt_coefficient_mu 3.711
_exptl_absorpt_correction_T_max 0.964
_exptl_absorpt_correction_T_min 0.715
_exptl_absorpt_correction_type multi-scan
_exptl_absorpt_process_details 'SCALEPACK (Otwinowski & Minor, 1997)'
_exptl_crystal_colour 'translucent light green'
_exptl_crystal_density_diffrn 1.381
_exptl_crystal_density_method 'not measured'
_exptl_crystal_description needle
_exptl_crystal_F_000 1952
_exptl_crystal_size_max 0.15
_exptl_crystal_size_mid 0.04
_exptl_crystal_size_min 0.01
_refine_diff_density_max 0.572
_refine_diff_density_min -0.960
_refine_diff_density_rms 0.097
_refine_ls_abs_structure_details 'Flack H D (1983), Acta Cryst. A39, 876-881'
_refine_ls_abs_structure_Flack 0.497(5)
_refine_ls_extinction_method none
_refine_ls_goodness_of_fit_ref 1.065
_refine_ls_hydrogen_treatment constr
_refine_ls_matrix_type full
_refine_ls_number_parameters 414
_refine_ls_number_reflns 8727
_refine_ls_number_restraints 0
_refine_ls_restrained_S_all 1.065
_refine_ls_R_factor_all 0.0611
_refine_ls_R_factor_gt 0.0441
_refine_ls_shift/su_max 0.001
_refine_ls_shift/su_mean 0.000
_refine_ls_structure_factor_coef Fsqd
_refine_ls_weighting_details 'calc w=1/[\s^2^(Fo^2^)+(0.0118P)^2^+5.7510P] where P=(Fo^2^+2Fc^2^)/3'
_refine_ls_weighting_scheme calc
_refine_ls_wR_factor_gt 0.0630
_refine_ls_wR_factor_ref 0.0668
_reflns_number_gt 7381
_reflns_number_total 8727
_reflns_threshold_expression >2sigma(I)
_cod_data_source_file ic1012044_si_002_05.cif
_cod_data_source_block 2e
_cod_database_code 4316458

loop_
_symmetry_equiv_pos_as_xyz
'x, y, z'
'-x+1/2, -y, z+1/2'
'-x, y+1/2, -z+1/2'
'x+1/2, -y+1/2, -z'

loop_
_atom_site_label
_atom_site_type_symbol
_atom_site_fract_x
_atom_site_fract_y
_atom_site_fract_z
_atom_site_U_iso_or_equiv
_atom_site_adp_type
_atom_site_occupancy
_atom_site_symmetry_multiplicity
_atom_site_calc_flag
_atom_site_refinement_flags
_atom_site_disorder_assembly
_atom_site_disorder_group
U U 0.350862(18) 0.993080(11) 0.555298(12) 0.03719(6) Uani 1 1 d . . .
Na Na 0.70675(19) 0.97484(13) 0.69817(13) 0.0466(7) Uani 1 1 d . . .
Si1 Si 0.48185(15) 0.87777(10) 0.63173(10) 0.0400(5) Uani 1 1 d . . .
Si2 Si 0.26013(16) 0.81036(10) 0.57942(11) 0.0488(6) Uani 1 1 d . . .
Si3 Si 0.24743(16) 1.11849(10) 0.63138(10) 0.0442(5) Uani 1 1 d . . .
Si4 Si 0.43844(16) 1.17989(10) 0.54417(11) 0.0477(5) Uani 1 1 d . . .
Si5 Si 0.42760(16) 0.93591(12) 0.40065(11) 0.0508(5) Uani 1 1 d . . .
Si6 Si 0.22209(16) 1.02800(11) 0.40594(10) 0.0531(6) Uani 1 1 d . . .
O1 O 0.8560(4) 0.9983(3) 0.6242(2) 0.0733(13) Uani 1 1 d . . .
O2 O 0.7347(4) 1.1002(3) 0.6817(3) 0.0664(16) Uani 1 1 d . . .
O3 O 0.6266(4) 1.0425(3) 0.7864(3) 0.0668(16) Uani 1 1 d . . .
O4 O 0.7686(4) 0.9274(3) 0.7976(3) 0.0713(16) Uani 1 1 d . . .
O5 O 0.8254(5) 0.8700(3) 0.6825(3) 0.0679(17) Uani 1 1 d . . .
N1 N 0.3599(5) 0.8748(2) 0.5865(3) 0.0378(13) Uani 1 1 d . . .
N2 N 0.3524(5) 1.1151(2) 0.5737(3) 0.0399(14) Uani 1 1 d . . .
N3 N 0.3316(3) 0.9859(2) 0.4432(2) 0.0408(11) Uani 1 1 d . . .
C1 C 0.5255(5) 0.9717(3) 0.6182(3) 0.0427(17) Uani 1 1 d . . .
H1A H 0.5163 1.0103 0.6520 0.051 Uiso 1 1 d R . .
H1B H 0.5966 0.9830 0.6009 0.051 Uiso 1 1 d R . .
C2 C 0.4544(7) 0.8606(4) 0.7188(4) 0.062(2) Uani 1 1 d . . .
H2A H 0.3996 0.8943 0.7341 0.094 Uiso 1 1 calc R . .
H2B H 0.5222 0.8667 0.7426 0.094 Uiso 1 1 calc R . .
H2C H 0.4274 0.8120 0.7243 0.094 Uiso 1 1 calc R . .
C3 C 0.5841(6) 0.8067(4) 0.6062(4) 0.058(2) Uani 1 1 d . . .
H3A H 0.5507 0.7596 0.6101 0.087 Uiso 1 1 calc R . .
H3B H 0.6490 0.8092 0.6330 0.087 Uiso 1 1 calc R . .
H3C H 0.6052 0.8149 0.5624 0.087 Uiso 1 1 calc R . .
C4 C 0.1903(6) 0.7917(5) 0.6580(4) 0.077(3) Uani 1 1 d . . .
H4A H 0.2435 0.7717 0.6875 0.116 Uiso 1 1 calc R . .
H4B H 0.1306 0.7578 0.6518 0.116 Uiso 1 1 calc R . .
H4C H 0.1610 0.8362 0.6752 0.116 Uiso 1 1 calc R . .
C5 C 0.3180(6) 0.7225(3) 0.5470(5) 0.067(2) Uani 1 1 d . . .
H5A H 0.3535 0.7314 0.5066 0.101 Uiso 1 1 calc R . .
H5B H 0.2585 0.6883 0.5413 0.101 Uiso 1 1 calc R . .
H5C H 0.3713 0.7032 0.5767 0.101 Uiso 1 1 calc R . .
C6 C 0.1483(6) 0.8423(4) 0.5237(3) 0.0571(19) Uani 1 1 d . . .
H6A H 0.1199 0.8881 0.5383 0.086 Uiso 1 1 calc R . .
H6B H 0.0890 0.8073 0.5228 0.086 Uiso 1 1 calc R . .
H6C H 0.1785 0.8478 0.4814 0.086 Uiso 1 1 calc R . .
C7 C 0.2055(5) 1.0231(3) 0.6323(3) 0.0476(18) Uani 1 1 d . . .
H7A H 0.1295 1.0064 0.6278 0.057 Uiso 1 1 d R . .
H7B H 0.2242 1.0100 0.6728 0.057 Uiso 1 1 d R . .
C8 C 0.1328(7) 1.1818(4) 0.6091(4) 0.064(2) Uani 1 1 d . . .
H8A H 0.1639 1.2271 0.5952 0.096 Uiso 1 1 calc R . .
H8B H 0.0859 1.1899 0.6456 0.096 Uiso 1 1 calc R . .
H8C H 0.0897 1.1609 0.5751 0.096 Uiso 1 1 calc R . .
C9 C 0.3039(6) 1.1530(5) 0.7091(4) 0.063(2) Uani 1 1 d . . .
H9A H 0.3630 1.1219 0.7234 0.094 Uiso 1 1 calc R . .
H9B H 0.2457 1.1536 0.7406 0.094 Uiso 1 1 calc R . .
H9C H 0.3321 1.2014 0.7033 0.094 Uiso 1 1 calc R . .
C10 C 0.5326(8) 1.2196(5) 0.6065(5) 0.088(3) Uani 1 1 d . . .
H10A H 0.4894 1.2480 0.6361 0.133 Uiso 1 1 calc R . .
H10B H 0.5871 1.2501 0.5862 0.133 Uiso 1 1 calc R . .
H10C H 0.5695 1.1813 0.6292 0.133 Uiso 1 1 calc R . .
C11 C 0.5329(6) 1.1380(4) 0.4825(4) 0.068(2) Uani 1 1 d . . .
H11A H 0.5818 1.1039 0.5030 0.102 Uiso 1 1 calc R . .
H11B H 0.5762 1.1754 0.4623 0.102 Uiso 1 1 calc R . .
H11C H 0.4890 1.1134 0.4509 0.102 Uiso 1 1 calc R . .
C12 C 0.3631(8) 1.2576(4) 0.5074(5) 0.082(3) Uani 1 1 d . . .
H12A H 0.3132 1.2400 0.4750 0.123 Uiso 1 1 calc R . .
H12B H 0.4158 1.2903 0.4884 0.123 Uiso 1 1 calc R . .
H12C H 0.3214 1.2827 0.5398 0.123 Uiso 1 1 calc R . .
C13 C 0.5596(6) 0.9279(4) 0.4475(4) 0.069(2) Uani 1 1 d . . .
H13A H 0.5890 0.9755 0.4556 0.103 Uiso 1 1 calc R . .
H13B H 0.6128 0.9002 0.4235 0.103 Uiso 1 1 calc R . .
H13C H 0.5447 0.9040 0.4875 0.103 Uiso 1 1 calc R . .
C14 C 0.3827(7) 0.8413(4) 0.3840(4) 0.071(3) Uani 1 1 d . . .
H14A H 0.3716 0.8161 0.4238 0.107 Uiso 1 1 calc R . .
H14B H 0.4391 0.8170 0.3595 0.107 Uiso 1 1 calc R . .
H14C H 0.3143 0.8419 0.3603 0.107 Uiso 1 1 calc R . .
C15 C 0.4689(6) 0.9783(5) 0.3224(3) 0.073(3) Uani 1 1 d . . .
H15A H 0.4081 0.9748 0.2927 0.110 Uiso 1 1 calc R . .
H15B H 0.5325 0.9533 0.3054 0.110 Uiso 1 1 calc R . .
H15C H 0.4871 1.0284 0.3291 0.110 Uiso 1 1 calc R . .
C16 C 0.1511(7) 0.9698(5) 0.3461(4) 0.087(3) Uani 1 1 d . . .
H16A H 0.2025 0.9571 0.3127 0.130 Uiso 1 1 calc R . .
H16B H 0.0892 0.9956 0.3280 0.130 Uiso 1 1 calc R . .
H16C H 0.1247 0.9264 0.3666 0.130 Uiso 1 1 calc R . .
C17 C 0.2638(8) 1.1139(5) 0.3644(5) 0.086(3) Uani 1 1 d . . .
H17A H 0.3017 1.1451 0.3941 0.128 Uiso 1 1 calc R . .
H17B H 0.1986 1.1380 0.3484 0.128 Uiso 1 1 calc R . .
H17C H 0.3126 1.1027 0.3293 0.128 Uiso 1 1 calc R . .
C18 C 0.1132(6) 1.0537(5) 0.4652(4) 0.083(3) Uani 1 1 d . . .
H18A H 0.0878 1.0111 0.4872 0.124 Uiso 1 1 calc R . .
H18B H 0.0517 1.0760 0.4434 0.124 Uiso 1 1 calc R . .
H18C H 0.1439 1.0873 0.4956 0.124 Uiso 1 1 calc R . .
C19 C 0.8392(10) 1.0631(4) 0.5932(5) 0.074(3) Uani 1 1 d . . .
H19A H 0.7728 1.0606 0.5668 0.089 Uiso 1 1 calc R . .
H19B H 0.9023 1.0743 0.5659 0.089 Uiso 1 1 calc R . .
C20 C 0.8263(8) 1.1195(5) 0.6433(5) 0.075(3) Uani 1 1 d . . .
H20A H 0.8932 1.1224 0.6692 0.090 Uiso 1 1 calc R . .
H20B H 0.8136 1.1665 0.6237 0.090 Uiso 1 1 calc R . .
C21 C 0.7196(7) 1.1434(5) 0.7355(4) 0.073(3) Uani 1 1 d . . .
H21A H 0.7090 1.1936 0.7227 0.088 Uiso 1 1 calc R . .
H21B H 0.7848 1.1408 0.7628 0.088 Uiso 1 1 calc R . .
C22 C 0.6200(7) 1.1171(5) 0.7708(4) 0.071(3) Uani 1 1 d . . .
H22A H 0.6119 1.1450 0.8099 0.085 Uiso 1 1 calc R . .
H22B H 0.5543 1.1254 0.7448 0.085 Uiso 1 1 calc R . .
C23 C 0.6778(8) 1.0280(5) 0.8465(5) 0.075(3) Uani 1 1 d . . .
H23A H 0.6296 1.0429 0.8814 0.090 Uiso 1 1 calc R . .
H23B H 0.7479 1.0538 0.8501 0.090 Uiso 1 1 calc R . .
C24 C 0.6964(8) 0.9486(5) 0.8483(5) 0.083(3) Uani 1 1 d . . .
H24A H 0.7291 0.9351 0.8891 0.099 Uiso 1 1 calc R . .
H24B H 0.6257 0.9235 0.8441 0.099 Uiso 1 1 calc R . .
C25 C 0.7923(8) 0.8540(5) 0.7941(5) 0.085(3) Uani 1 1 d . . .
H25A H 0.7247 0.8265 0.7865 0.102 Uiso 1 1 calc R . .
H25B H 0.8253 0.8374 0.8339 0.102 Uiso 1 1 calc R . .
C26 C 0.8732(9) 0.8434(5) 0.7392(5) 0.087(3) Uani 1 1 d . . .
H26A H 0.9420 0.8690 0.7481 0.104 Uiso 1 1 calc R . .
H26B H 0.8903 0.7922 0.7344 0.104 Uiso 1 1 calc R . .
C27 C 0.9027(8) 0.8764(6) 0.6312(5) 0.085(3) Uani 1 1 d . . .
H27A H 0.9070 0.8309 0.6080 0.102 Uiso 1 1 calc R . .
H27B H 0.9761 0.8875 0.6479 0.102 Uiso 1 1 calc R . .
C28 C 0.8649(9) 0.9356(5) 0.5874(5) 0.079(3) Uani 1 1 d . . .
H28A H 0.9184 0.9426 0.5531 0.095 Uiso 1 1 calc R . .
H28B H 0.7934 0.9234 0.5685 0.095 Uiso 1 1 calc R . .

loop_
_atom_site_aniso_label
_atom_site_aniso_U_11
_atom_site_aniso_U_22
_atom_site_aniso_U_33
_atom_site_aniso_U_23
_atom_site_aniso_U_13
_atom_site_aniso_U_12
U 0.03593(10) 0.03220(11) 0.04343(12) 0.00278(13) -0.00162(12) 0.00057(11)
Na 0.0421(13) 0.0450(17) 0.0526(17) 0.0023(12) -0.0017(12) -0.0011(11)
Si1 0.0396(11) 0.0341(10) 0.0463(13) 0.0011(9) -0.0053(9) 0.0012(8)
Si2 0.0397(11) 0.0389(11) 0.0678(16) 0.0022(10) -0.0036(9) -0.0050(8)
Si3 0.0461(11) 0.0340(10) 0.0526(14) 0.0030(9) 0.0017(10) 0.0050(8)
Si4 0.0469(10) 0.0379(10) 0.0582(15) 0.0106(10) -0.0025(10) -0.0043(8)
Si5 0.0456(12) 0.0581(13) 0.0488(14) 0.0000(11) 0.0046(10) 0.0092(10)
Si6 0.0506(12) 0.0593(14) 0.0493(13) -0.0063(10) -0.0097(10) 0.0125(9)
O1 0.074(3) 0.058(3) 0.088(3) 0.008(4) 0.016(3) 0.007(4)
O2 0.063(4) 0.059(4) 0.077(5) -0.008(3) 0.006(3) -0.008(3)
O3 0.057(3) 0.082(4) 0.062(4) -0.004(3) -0.003(3) -0.002(3)
O4 0.072(4) 0.061(4) 0.081(5) 0.011(3) -0.012(3) -0.001(3)
O5 0.070(4) 0.052(3) 0.082(5) 0.000(3) -0.014(4) 0.005(3)
N1 0.038(3) 0.033(3) 0.043(4) -0.003(2) -0.003(3) -0.004(3)
N2 0.043(3) 0.030(2) 0.047(4) 0.007(2) -0.001(3) 0.001(3)
N3 0.039(2) 0.041(3) 0.043(3) 0.003(3) 0.001(3) 0.007(2)
C1 0.030(3) 0.042(4) 0.056(5) -0.008(3) -0.008(3) 0.001(3)
C2 0.067(5) 0.066(6) 0.054(6) 0.007(4) -0.015(4) 0.000(4)
C3 0.057(5) 0.047(5) 0.071(6) -0.006(4) -0.007(4) 0.009(4)
C4 0.054(5) 0.088(7) 0.090(7) 0.031(6) -0.009(5) -0.017(4)
C5 0.059(5) 0.035(4) 0.108(7) -0.002(5) -0.013(5) -0.005(3)
C6 0.044(4) 0.062(4) 0.066(5) 0.000(4) -0.009(4) -0.009(4)
C7 0.044(4) 0.052(5) 0.047(4) 0.004(3) 0.014(3) 0.000(3)
C8 0.063(5) 0.047(4) 0.083(6) -0.005(4) -0.001(5) 0.007(4)
C9 0.060(5) 0.071(6) 0.058(6) -0.005(5) 0.001(4) 0.010(4)
C10 0.084(7) 0.085(7) 0.097(8) 0.000(6) -0.018(6) -0.041(6)
C11 0.055(5) 0.067(5) 0.082(7) 0.023(5) 0.018(4) 0.003(4)
C12 0.072(6) 0.058(5) 0.116(8) 0.050(5) 0.013(6) 0.005(5)
C13 0.052(4) 0.095(6) 0.059(5) 0.003(6) 0.004(5) 0.024(4)
C14 0.075(6) 0.055(5) 0.084(7) -0.014(5) 0.011(5) 0.011(4)
C15 0.057(5) 0.112(8) 0.051(5) 0.002(5) 0.012(4) 0.017(5)
C16 0.063(5) 0.113(7) 0.085(6) -0.039(5) -0.022(5) 0.019(6)
C17 0.091(7) 0.081(7) 0.085(7) 0.013(6) -0.033(6) 0.024(5)
C18 0.064(5) 0.114(7) 0.070(7) -0.017(5) -0.010(4) 0.043(5)
C19 0.087(7) 0.053(5) 0.084(8) 0.017(5) -0.006(6) -0.007(5)
C20 0.080(7) 0.067(6) 0.079(8) 0.020(5) 0.001(6) -0.019(5)
C21 0.061(6) 0.075(6) 0.082(7) -0.021(6) 0.000(5) -0.003(5)
C22 0.079(7) 0.059(6) 0.074(7) -0.025(5) -0.016(5) 0.020(5)
C23 0.074(6) 0.092(7) 0.058(6) 0.007(5) -0.014(5) 0.003(5)
C24 0.092(8) 0.097(8) 0.059(7) -0.007(6) 0.016(6) -0.017(6)
C25 0.111(8) 0.049(6) 0.095(8) 0.021(5) -0.019(6) 0.009(5)
C26 0.106(8) 0.055(5) 0.099(8) 0.000(5) -0.029(7) 0.026(5)
C27 0.067(6) 0.095(8) 0.093(8) 0.006(6) 0.020(6) 0.024(5)
C28 0.064(6) 0.080(6) 0.092(8) -0.014(5) 0.017(6) 0.010(5)

loop_
_atom_type_symbol
_atom_type_description
_atom_type_scat_dispersion_real
_atom_type_scat_dispersion_imag
_atom_type_scat_source
C C 0.0033 0.0016 'International Tables Vol C Tables 4.2.6.8 and 6.1.1.4'
H H 0.0000 0.0000 'International Tables Vol C Tables 4.2.6.8 and 6.1.1.4'
N N 0.0061 0.0033 'International Tables Vol C Tables 4.2.6.8 and 6.1.1.4'
O O 0.0106 0.0060 'International Tables Vol C Tables 4.2.6.8 and 6.1.1.4'
Na Na 0.0362 0.0249 'International Tables Vol C Tables 4.2.6.8 and 6.1.1.4'
Si Si 0.0817 0.0704 'International Tables Vol C Tables 4.2.6.8 and 6.1.1.4'
U U -9.6767 9.6646 'International Tables Vol C Tables 4.2.6.8 and 6.1.1.4'

loop_
_geom_angle_atom_site_label_1
_geom_angle_atom_site_label_2
_geom_angle_atom_site_label_3
_geom_angle
_geom_angle_site_symmetry_1
_geom_angle_site_symmetry_3
_geom_angle_publ_flag
N1 U N2 153.48(17) . . ?
N1 U N3 103.59(17) . . ?
N2 U N3 102.92(17) . . ?
N1 U C7 93.6(2) . . ?
N2 U C7 70.8(2) . . ?
N3 U C7 126.72(19) . . ?
N1 U C1 70.1(2) . . ?
N2 U C1 93.4(2) . . ?
N3 U C1 126.47(19) . . ?
C7 U C1 106.8(2) . . ?
O2 Na O4 116.3(2) . . ?
O2 Na O1 67.9(2) . . ?
O4 Na O1 113.3(2) . . ?
O2 Na O5 132.6(2) . . ?
O4 Na O5 68.9(2) . . ?
O1 Na O5 67.6(2) . . ?
O2 Na O3 70.3(2) . . ?
O4 Na O3 69.4(2) . . ?
O1 Na O3 133.7(2) . . ?
O5 Na O3 138.3(2) . . ?
O2 Na C1 92.6(2) . . ?
O4 Na C1 140.6(2) . . ?
O1 Na C1 101.8(2) . . ?
O5 Na C1 111.6(2) . . ?
O3 Na C1 99.1(2) . . ?
N1 Si1 C1 100.8(3) . . ?
N1 Si1 C2 111.9(3) . . ?
C1 Si1 C2 111.1(3) . . ?
N1 Si1 C3 112.0(3) . . ?
C1 Si1 C3 115.5(3) . . ?
C2 Si1 C3 105.8(4) . . ?
N1 Si2 C6 110.0(3) . . ?
N1 Si2 C4 111.6(3) . . ?
C6 Si2 C4 106.3(4) . . ?
N1 Si2 C5 111.9(3) . . ?
C6 Si2 C5 108.1(4) . . ?
C4 Si2 C5 108.8(4) . . ?
N2 Si3 C7 99.9(3) . . ?
N2 Si3 C8 112.6(3) . . ?
C7 Si3 C8 113.6(3) . . ?
N2 Si3 C9 110.4(3) . . ?
C7 Si3 C9 114.7(4) . . ?
C8 Si3 C9 105.8(4) . . ?
N2 Si4 C12 113.3(4) . . ?
N2 Si4 C10 113.0(4) . . ?
C12 Si4 C10 106.2(4) . . ?
N2 Si4 C11 109.1(3) . . ?
C12 Si4 C11 109.1(4) . . ?
C10 Si4 C11 105.7(4) . . ?
N3 Si5 C14 113.8(3) . . ?
N3 Si5 C13 109.9(3) . . ?
C14 Si5 C13 105.7(4) . . ?
N3 Si5 C15 113.8(3) . . ?
C14 Si5 C15 107.7(4) . . ?
C13 Si5 C15 105.3(4) . . ?
N3 Si6 C16 113.4(3) . . ?
N3 Si6 C18 110.7(3) . . ?
C16 Si6 C18 105.8(4) . . ?
N3 Si6 C17 112.8(3) . . ?
C16 Si6 C17 107.5(4) . . ?
C18 Si6 C17 106.3(4) . . ?
C19 O1 C28 118.2(6) . . ?
C19 O1 Na 110.5(6) . . ?
C28 O1 Na 105.2(5) . . ?
C21 O2 C20 114.7(7) . . ?
C21 O2 Na 115.2(5) . . ?
C20 O2 Na 116.2(5) . . ?
C22 O3 C23 114.2(7) . . ?
C22 O3 Na 110.3(5) . . ?
C23 O3 Na 113.7(5) . . ?
C25 O4 C24 115.7(7) . . ?
C25 O4 Na 112.2(5) . . ?
C24 O4 Na 111.1(5) . . ?
C26 O5 C27 113.4(7) . . ?
C26 O5 Na 113.9(5) . . ?
C27 O5 Na 114.8(5) . . ?
Si2 N1 Si1 131.6(3) . . ?
Si2 N1 U 127.7(3) . . ?
Si1 N1 U 99.5(2) . . ?
Si4 N2 Si3 131.8(3) . . ?
Si4 N2 U 129.6(3) . . ?
Si3 N2 U 98.4(2) . . ?
Si6 N3 Si5 121.5(3) . . ?
Si6 N3 U 120.0(2) . . ?
Si5 N3 U 118.5(2) . . ?
Si1 C1 U 89.4(2) . . ?
Si1 C1 Na 98.8(3) . . ?
U C1 Na 168.4(3) . . ?
Si1 C1 H1A 121.9 . . ?
U C1 H1A 99.5 . . ?
Na C1 H1A 69.3 . . ?
Si1 C1 H1B 121.5 . . ?
U C1 H1B 121.2 . . ?
Na C1 H1B 60.9 . . ?
H1A C1 H1B 102.1 . . ?
Si1 C2 H2A 109.5 . . ?
Si1 C2 H2B 109.5 . . ?
H2A C2 H2B 109.5 . . ?
Si1 C2 H2C 109.5 . . ?
H2A C2 H2C 109.5 . . ?
H2B C2 H2C 109.5 . . ?
Si1 C3 H3A 109.5 . . ?
Si1 C3 H3B 109.5 . . ?
H3A C3 H3B 109.5 . . ?
Si1 C3 H3C 109.5 . . ?
H3A C3 H3C 109.5 . . ?
H3B C3 H3C 109.5 . . ?
Si2 C4 H4A 109.5 . . ?
Si2 C4 H4B 109.5 . . ?
H4A C4 H4B 109.5 . . ?
Si2 C4 H4C 109.5 . . ?
H4A C4 H4C 109.5 . . ?
H4B C4 H4C 109.5 . . ?
Si2 C5 H5A 109.5 . . ?
Si2 C5 H5B 109.5 . . ?
H5A C5 H5B 109.5 . . ?
Si2 C5 H5C 109.5 . . ?
H5A C5 H5C 109.5 . . ?
H5B C5 H5C 109.5 . . ?
Si2 C6 H6A 109.5 . . ?
Si2 C6 H6B 109.5 . . ?
H6A C6 H6B 109.5 . . ?
Si2 C6 H6C 109.5 . . ?
H6A C6 H6C 109.5 . . ?
H6B C6 H6C 109.5 . . ?
Si3 C7 U 90.8(2) . . ?
Si3 C7 H7A 124.3 . . ?
U C7 H7A 122.7 . . ?
Si3 C7 H7B 101.3 . . ?
U C7 H7B 112.2 . . ?
H7A C7 H7B 103.9 . . ?
Si3 C8 H8A 109.5 . . ?
Si3 C8 H8B 109.5 . . ?
H8A C8 H8B 109.5 . . ?
Si3 C8 H8C 109.5 . . ?
H8A C8 H8C 109.5 . . ?
H8B C8 H8C 109.5 . . ?
Si3 C9 H9A 109.5 . . ?
Si3 C9 H9B 109.5 . . ?
H9A C9 H9B 109.5 . . ?
Si3 C9 H9C 109.5 . . ?
H9A C9 H9C 109.5 . . ?
H9B C9 H9C 109.5 . . ?
Si4 C10 H10A 109.5 . . ?
Si4 C10 H10B 109.5 . . ?
H10A C10 H10B 109.5 . . ?
Si4 C10 H10C 109.5 . . ?
H10A C10 H10C 109.5 . . ?
H10B C10 H10C 109.5 . . ?
Si4 C11 H11A 109.5 . . ?
Si4 C11 H11B 109.5 . . ?
H11A C11 H11B 109.5 . . ?
Si4 C11 H11C 109.5 . . ?
H11A C11 H11C 109.5 . . ?
H11B C11 H11C 109.5 . . ?
Si4 C12 H12A 109.5 . . ?
Si4 C12 H12B 109.5 . . ?
H12A C12 H12B 109.5 . . ?
Si4 C12 H12C 109.5 . . ?
H12A C12 H12C 109.5 . . ?
H12B C12 H12C 109.5 . . ?
Si5 C13 H13A 109.5 . . ?
Si5 C13 H13B 109.5 . . ?
H13A C13 H13B 109.5 . . ?
Si5 C13 H13C 109.5 . . ?
H13A C13 H13C 109.5 . . ?
H13B C13 H13C 109.5 . . ?
Si5 C14 H14A 109.5 . . ?
Si5 C14 H14B 109.5 . . ?
H14A C14 H14B 109.5 . . ?
Si5 C14 H14C 109.5 . . ?
H14A C14 H14C 109.5 . . ?
H14B C14 H14C 109.5 . . ?
Si5 C15 H15A 109.5 . . ?
Si5 C15 H15B 109.5 . . ?
H15A C15 H15B 109.5 . . ?
Si5 C15 H15C 109.5 . . ?
H15A C15 H15C 109.5 . . ?
H15B C15 H15C 109.5 . . ?
Si6 C16 H16A 109.5 . . ?
Si6 C16 H16B 109.5 . . ?
H16A C16 H16B 109.5 . . ?
Si6 C16 H16C 109.5 . . ?
H16A C16 H16C 109.5 . . ?
H16B C16 H16C 109.5 . . ?
Si6 C17 H17A 109.5 . . ?
Si6 C17 H17B 109.5 . . ?
H17A C17 H17B 109.5 . . ?
Si6 C17 H17C 109.5 . . ?
H17A C17 H17C 109.5 . . ?
H17B C17 H17C 109.5 . . ?
Si6 C18 H18A 109.5 . . ?
Si6 C18 H18B 109.5 . . ?
H18A C18 H18B 109.5 . . ?
Si6 C18 H18C 109.5 . . ?
H18A C18 H18C 109.5 . . ?
H18B C18 H18C 109.5 . . ?
O1 C19 C20 106.9(8) . . ?
O1 C19 H19A 110.3 . . ?
C20 C19 H19A 110.3 . . ?
O1 C19 H19B 110.3 . . ?
C20 C19 H19B 110.3 . . ?
H19A C19 H19B 108.6 . . ?
O2 C20 C19 107.9(7) . . ?
O2 C20 H20A 110.1 . . ?
C19 C20 H20A 110.1 . . ?
O2 C20 H20B 110.1 . . ?
C19 C20 H20B 110.1 . . ?
H20A C20 H20B 108.4 . . ?
O2 C21 C22 108.7(7) . . ?
O2 C21 H21A 110.0 . . ?
C22 C21 H21A 110.0 . . ?
O2 C21 H21B 110.0 . . ?
C22 C21 H21B 110.0 . . ?
H21A C21 H21B 108.3 . . ?
O3 C22 C21 112.7(7) . . ?
O3 C22 H22A 109.0 . . ?
C21 C22 H22A 109.0 . . ?
O3 C22 H22B 109.0 . . ?
C21 C22 H22B 109.0 . . ?
H22A C22 H22B 107.8 . . ?
O3 C23 C24 105.8(9) . . ?
O3 C23 H23A 110.6 . . ?
C24 C23 H23A 110.6 . . ?
O3 C23 H23B 110.6 . . ?
C24 C23 H23B 110.6 . . ?
H23A C23 H23B 108.7 . . ?
O4 C24 C23 110.1(9) . . ?
O4 C24 H24A 109.6 . . ?
C23 C24 H24A 109.6 . . ?
O4 C24 H24B 109.6 . . ?
C23 C24 H24B 109.6 . . ?
H24A C24 H24B 108.2 . . ?
O4 C25 C26 107.4(7) . . ?
O4 C25 H25A 110.2 . . ?
C26 C25 H25A 110.2 . . ?
O4 C25 H25B 110.2 . . ?
C26 C25 H25B 110.2 . . ?
H25A C25 H25B 108.5 . . ?
O5 C26 C25 109.3(8) . . ?
O5 C26 H26A 109.8 . . ?
C25 C26 H26A 109.8 . . ?
O5 C26 H26B 109.8 . . ?
C25 C26 H26B 109.8 . . ?
H26A C26 H26B 108.3 . . ?
O5 C27 C28 108.9(8) . . ?
O5 C27 H27A 109.9 . . ?
C28 C27 H27A 109.9 . . ?
O5 C27 H27B 109.9 . . ?
C28 C27 H27B 109.9 . . ?
H27A C27 H27B 108.3 . . ?
O1 C28 C27 106.9(9) . . ?
O1 C28 H28A 110.3 . . ?
C27 C28 H28A 110.3 . . ?
O1 C28 H28B 110.3 . . ?
C27 C28 H28B 110.3 . . ?
H28A C28 H28B 108.6 . . ?

loop_
_geom_bond_atom_site_label_1
_geom_bond_atom_site_label_2
_geom_bond_distance
_geom_bond_site_symmetry_2
_geom_bond_publ_flag
U N1 2.278(5) . ?
U N2 2.281(4) . ?
U N3 2.356(5) . ?
U C7 2.436(6) . ?
U C1 2.505(6) . ?
Na O2 2.360(6) . ?
Na O4 2.372(6) . ?
Na O1 2.405(5) . ?
Na O5 2.423(6) . ?
Na O3 2.424(6) . ?
Na C1 2.744(6) . ?
Si1 N1 1.743(7) . ?
Si1 C1 1.830(7) . ?
Si1 C2 1.874(8) . ?
Si1 C3 1.873(7) . ?
Si2 N1 1.693(6) . ?
Si2 C6 1.871(7) . ?
Si2 C4 1.875(8) . ?
Si2 C5 1.887(7) . ?
Si3 N2 1.744(6) . ?
Si3 C7 1.829(7) . ?
Si3 C8 1.863(7) . ?
Si3 C9 1.871(8) . ?
Si4 N2 1.695(6) . ?
Si4 C12 1.860(7) . ?
Si4 C10 1.873(9) . ?
Si4 C11 1.881(8) . ?
Si5 N3 1.722(5) . ?
Si5 C14 1.858(8) . ?
Si5 C13 1.868(7) . ?
Si5 C15 1.877(8) . ?
Si6 N3 1.714(5) . ?
Si6 C16 1.855(7) . ?
Si6 C18 1.862(8) . ?
Si6 C17 1.874(9) . ?
O1 C19 1.373(9) . ?
O1 C28 1.393(9) . ?
O2 C21 1.387(9) . ?
O2 C20 1.406(9) . ?
O3 C22 1.416(9) . ?
O3 C23 1.423(10) . ?
O4 C25 1.385(9) . ?
O4 C24 1.422(10) . ?
O5 C26 1.405(10) . ?
O5 C27 1.421(10) . ?
C1 H1A 1.0063 . ?
C1 H1B 0.9510 . ?
C2 H2A 0.9600 . ?
C2 H2B 0.9600 . ?
C2 H2C 0.9600 . ?
C3 H3A 0.9600 . ?
C3 H3B 0.9600 . ?
C3 H3C 0.9600 . ?
C4 H4A 0.9600 . ?
C4 H4B 0.9600 . ?
C4 H4C 0.9600 . ?
C5 H5A 0.9600 . ?
C5 H5B 0.9600 . ?
C5 H5C 0.9600 . ?
C6 H6A 0.9600 . ?
C6 H6B 0.9600 . ?
C6 H6C 0.9600 . ?
C7 H7A 0.9678 . ?
C7 H7B 0.9072 . ?
C8 H8A 0.9600 . ?
C8 H8B 0.9600 . ?
C8 H8C 0.9600 . ?
C9 H9A 0.9600 . ?
C9 H9B 0.9600 . ?
C9 H9C 0.9600 . ?
C10 H10A 0.9600 . ?
C10 H10B 0.9600 . ?
C10 H10C 0.9600 . ?
C11 H11A 0.9600 . ?
C11 H11B 0.9600 . ?
C11 H11C 0.9600 . ?
C12 H12A 0.9600 . ?
C12 H12B 0.9600 . ?
C12 H12C 0.9600 . ?
C13 H13A 0.9600 . ?
C13 H13B 0.9600 . ?
C13 H13C 0.9600 . ?
C14 H14A 0.9600 . ?
C14 H14B 0.9600 . ?
C14 H14C 0.9600 . ?
C15 H15A 0.9600 . ?
C15 H15B 0.9600 . ?
C15 H15C 0.9600 . ?
C16 H16A 0.9600 . ?
C16 H16B 0.9600 . ?
C16 H16C 0.9600 . ?
C17 H17A 0.9600 . ?
C17 H17B 0.9600 . ?
C17 H17C 0.9600 . ?
C18 H18A 0.9600 . ?
C18 H18B 0.9600 . ?
C18 H18C 0.9600 . ?
C19 C20 1.484(12) . ?
C19 H19A 0.9700 . ?
C19 H19B 0.9700 . ?
C20 H20A 0.9700 . ?
C20 H20B 0.9700 . ?
C21 C22 1.486(11) . ?
C21 H21A 0.9700 . ?
C21 H21B 0.9700 . ?
C22 H22A 0.9700 . ?
C22 H22B 0.9700 . ?
C23 C24 1.481(11) . ?
C23 H23A 0.9700 . ?
C23 H23B 0.9700 . ?
C24 H24A 0.9700 . ?
C24 H24B 0.9700 . ?
C25 C26 1.514(12) . ?
C25 H25A 0.9700 . ?
C25 H25B 0.9700 . ?
C26 H26A 0.9700 . ?
C26 H26B 0.9700 . ?
C27 C28 1.495(12) . ?
C27 H27A 0.9700 . ?
C27 H27B 0.9700 . ?
C28 H28A 0.9700 . ?
C28 H28B 0.9700 . ?
